data_7151830
loop_
_publ_author_name
'Rao, R. Mohan'
'Reddy, Upendar C. H.'
Alinakhi,
'Mulakayala, Naveen'
'Alvala, Mallika'
'Arunasree, M. K.'
'Poondra, Rajamohan R.'
'Iqbal, Javed'
'Pal, Manojit'

_publ_section_title
;
 Sequential coupling/desilylation-coupling/cyclization in a single pot
 under Pd/C-Cu catalysis: synthesis of 2-(hetero)aryl indoles.
;
_journal_issue 10
_journal_name_full 'Organic &amp; biomolecular chemistry'
_journal_page_first 3808
_journal_page_last 3816
_journal_paper_doi 10.1039/c0ob01161d
_journal_volume 9
_journal_year 2011
_chemical_formula_moiety 'C17 H17 N O2 S '
_chemical_formula_sum 'C17 H17 N O2 S'
_chemical_formula_weight 299.39
_space_group_IT_number 2
_symmetry_cell_setting triclinic
_symmetry_Int_Tables_number 2
_symmetry_space_group_name_Hall '-P 1'
_symmetry_space_group_name_H-M 'P -1'
_audit_creation_date 2010-05-20
_audit_creation_method 'by CrystalStructure 3.8'
_cell_angle_alpha 69.524(7)
_cell_angle_beta 88.465(14)
_cell_angle_gamma 89.340(13)
_cell_formula_units_Z 2
_cell_length_a 5.805(4)
_cell_length_b 10.234(6)
_cell_length_c 13.495(8)
_cell_measurement_reflns_used 4183
_cell_measurement_temperature 298
_cell_measurement_theta_max 27.5
_cell_measurement_theta_min 3.2
_cell_volume 750.8(8)
_computing_cell_refinement CrystalClear
_computing_data_collection CrystalClear
_computing_data_reduction CrystalStructure
_computing_publication_material 'CrystalStructure 3.8'
_computing_structure_refinement CRYSTALS
_computing_structure_solution SIR2004
_diffrn_ambient_temperature 298
_diffrn_detector_area_resol_mean 7.31
_diffrn_measured_fraction_theta_full 0.957
_diffrn_measured_fraction_theta_max 0.932
_diffrn_measurement_device_type 'Rigaku Mercury'
_diffrn_measurement_method \w
_diffrn_radiation_type 'Mo K\a'
_diffrn_radiation_wavelength 0.71070
_diffrn_reflns_av_R_equivalents 0.027
_diffrn_reflns_limit_h_max 4
_diffrn_reflns_limit_h_min -7
_diffrn_reflns_limit_k_max 13
_diffrn_reflns_limit_k_min -13
_diffrn_reflns_limit_l_max 17
_diffrn_reflns_limit_l_min -17
_diffrn_reflns_number 8318
_diffrn_reflns_theta_full 26.50
_diffrn_reflns_theta_max 27.44
_exptl_absorpt_coefficient_mu 0.219
_exptl_absorpt_correction_T_max 0.957
_exptl_absorpt_correction_T_min 0.427
_exptl_absorpt_correction_type multi-scan
_exptl_absorpt_process_details 'Jacobson, R. (1998) Private communication'
_exptl_crystal_colour colorless
_exptl_crystal_density_diffrn 1.324
_exptl_crystal_density_method 'not measured'
_exptl_crystal_description platelet
_exptl_crystal_F_000 316.00
_exptl_crystal_size_max 0.50
_exptl_crystal_size_mid 0.40
_exptl_crystal_size_min 0.25
_refine_diff_density_max 0.31
_refine_diff_density_min -0.41
_refine_ls_extinction_method none
_refine_ls_goodness_of_fit_ref 1.089
_refine_ls_hydrogen_treatment constr
_refine_ls_number_parameters 207
_refine_ls_number_reflns 2971
_refine_ls_R_factor_gt 0.0574
_refine_ls_shift/su_max 0.0000
_refine_ls_structure_factor_coef Fsqd
_refine_ls_weighting_details
;
Chebychev polynomial with 3 parameters (Carruthers & Watkin, 1979)
19207.1000 26572.0000 7561.1600
;
_refine_ls_weighting_scheme calc
_refine_ls_wR_factor_ref 0.0603
_reflns_number_gt 2515
_reflns_number_total 2988
_reflns_threshold_expression F^2^>2.0\s(F^2^)
_cod_data_source_file c0ob01161d.txt
_cod_data_source_block '__SX_100519_001'
_cod_original_formula_sum 'C17 H17 N O2 S '
_cod_database_code 7151830

loop_
_symmetry_equiv_pos_site_id
_symmetry_equiv_pos_as_xyz
1 +X,+Y,+Z
2 -X,-Y,-Z

loop_
_atom_site_aniso_label
_atom_site_aniso_U_11
_atom_site_aniso_U_22
_atom_site_aniso_U_33
_atom_site_aniso_U_23
_atom_site_aniso_U_13
_atom_site_aniso_U_12
S1 0.0494(2) 0.0442(2) 0.0378(2) -0.0147(2) 0.0028(1) 0.0075(2)
O1 0.0802(8) 0.0757(8) 0.0530(7) -0.0244(6) -0.0178(5) 0.0373(6)
O2 0.0602(7) 0.0589(7) 0.0504(6) -0.0191(5) 0.0168(5) 0.0068(5)
N1 0.0439(6) 0.0417(6) 0.0308(5) -0.0144(4) -0.0012(4) 0.0027(4)
C1 0.0405(7) 0.0382(7) 0.0328(6) -0.0108(5) -0.0009(5) -0.0019(5)
C2 0.0402(7) 0.0538(8) 0.0357(7) -0.0150(6) -0.0016(5) 0.0033(6)
C3 0.0458(8) 0.0603(9) 0.0415(8) -0.0210(7) 0.0042(6) 0.0041(7)
C4 0.0612(9) 0.0615(9) 0.0387(8) -0.0214(7) 0.0060(6) -0.0025(7)
C5 0.0701(10) 0.0611(9) 0.0334(7) -0.0154(7) -0.0044(7) 0.0087(8)
C6 0.0566(9) 0.0564(9) 0.0389(7) -0.0157(6) -0.0087(6) 0.0112(7)
C7 0.0464(7) 0.0389(6) 0.0331(6) -0.0137(5) 0.0018(5) 0.0007(5)
C8 0.0417(7) 0.0435(7) 0.0352(7) -0.0136(5) 0.0013(5) -0.0014(5)
C9 0.0773(12) 0.1008(16) 0.0484(10) -0.0333(10) 0.0123(8) 0.0047(11)
C10 0.0794(12) 0.0468(9) 0.0629(10) -0.0233(8) 0.0150(8) -0.0111(8)
C11 0.0423(7) 0.0402(7) 0.0318(6) -0.0119(5) 0.0006(5) 0.0004(5)
C12 0.0413(7) 0.0615(9) 0.0369(7) -0.0161(6) 0.0015(5) -0.0069(6)
C13 0.0505(8) 0.0785(11) 0.0389(8) -0.0249(7) -0.0057(6) 0.0001(8)
C14 0.0606(9) 0.0505(8) 0.0336(7) -0.0136(6) 0.0058(6) 0.0060(7)
C15 0.0510(8) 0.0454(7) 0.0432(8) -0.0126(6) 0.0129(6) -0.0029(6)
C16 0.0452(7) 0.0453(8) 0.0409(7) -0.0147(6) 0.0010(6) -0.0047(6)
C17 0.0956(15) 0.0922(15) 0.0393(9) -0.0205(9) 0.0134(9) 0.0077(11)

loop_
_atom_site_label
_atom_site_type_symbol
_atom_site_thermal_displace_type
_atom_site_fract_x
_atom_site_fract_y
_atom_site_fract_z
_atom_site_occupancy
_atom_site_U_iso_or_equiv
_atom_site_calc_flag
_atom_site_refinement_flags
S1 S Uani 0.54499(7) 0.06291(4) 0.66217(3) 1.000 0.0438(1) . .
O1 O Uani 0.6700(2) 0.00189(14) 0.75668(10) 1.000 0.0691(4) . .
O2 O Uani 0.6656(2) 0.10046(12) 0.56306(9) 1.000 0.0569(4) . .
N1 N Uani 0.4160(2) 0.20891(12) 0.66932(8) 1.000 0.0384(3) . .
C1 C Uani 0.2550(2) 0.28159(14) 0.58979(10) 1.000 0.0376(4) . .
C2 C Uani 0.0697(2) 0.31972(17) 0.63645(11) 1.000 0.0434(4) . .
C3 C Uani -0.0324(2) 0.28390(17) 0.83296(12) 1.000 0.0485(5) . .
C4 C Uani 0.0466(3) 0.22619(18) 0.93514(12) 1.000 0.0529(5) . .
C5 C Uani 0.2620(3) 0.16086(19) 0.95134(12) 1.000 0.0552(5) . .
C6 C Uani 0.3998(2) 0.14855(18) 0.86996(12) 1.000 0.0508(5) . .
C7 C Uani 0.3134(2) 0.20292(14) 0.76841(10) 1.000 0.0392(4) . .
C8 C Uani 0.1011(2) 0.27109(15) 0.74892(11) 1.000 0.0402(4) . .
C9 C Uani -0.0964(3) 0.2331(2) 1.02870(14) 1.000 0.0739(7) . .
C10 C Uani 0.3121(3) -0.04581(18) 0.66161(15) 1.000 0.0622(6) . .
C11 C Uani 0.3016(2) 0.31461(14) 0.47617(10) 1.000 0.0383(4) . .
C12 C Uani 0.1364(2) 0.28464(18) 0.41409(11) 1.000 0.0469(4) . .
C13 C Uani 0.1753(2) 0.3187(2) 0.30657(12) 1.000 0.0547(5) . .
C14 C Uani 0.3770(2) 0.38597(17) 0.25698(11) 1.000 0.0487(5) . .
C15 C Uani 0.5384(2) 0.41712(16) 0.31888(12) 1.000 0.0476(4) . .
C16 C Uani 0.5038(2) 0.38224(16) 0.42695(11) 1.000 0.0439(4) . .
C17 C Uani 0.4213(4) 0.4185(2) 0.14063(14) 1.000 0.0767(8) . .
H2 H Uiso -0.05990 0.37040 0.60080 1.000 0.0520 calc R
H3 H Uiso -0.17590 0.33160 0.81990 1.000 0.0590 calc R
H5 H Uiso 0.31680 0.12270 1.02140 1.000 0.0660 calc R
H6 H Uiso 0.54740 0.10560 0.88240 1.000 0.0610 calc R
H12 H Uiso -0.00340 0.24020 0.44580 1.000 0.0560 calc R
H13 H Uiso 0.06170 0.29660 0.26560 1.000 0.0670 calc R
H15 H Uiso 0.67630 0.46350 0.28640 1.000 0.0560 calc R
H16 H Uiso 0.61820 0.40450 0.46750 1.000 0.0520 calc R
H71 H Uiso 0.58200 0.41460 0.12670 1.000 0.0910 calc R
H72 H Uiso 0.36520 0.50960 0.10300 1.000 0.0920 calc R
H73 H Uiso 0.34360 0.35260 0.11860 1.000 0.0910 calc R
H91 H Uiso -0.19250 0.15310 1.05400 1.000 0.0910 calc R
H92 H Uiso -0.18910 0.31480 1.00840 1.000 0.0910 calc R
H93 H Uiso 0.00360 0.23390 1.08310 1.000 0.0910 calc R
H101 H Uiso 0.19050 0.01060 0.62300 1.000 0.0760 calc R
H102 H Uiso 0.35820 -0.11100 0.62920 1.000 0.0760 calc R
H103 H Uiso 0.26040 -0.09440 0.73220 1.000 0.0760 calc R

loop_
_atom_type_symbol
_atom_type_description
_atom_type_scat_dispersion_real
_atom_type_scat_dispersion_imag
_atom_type_scat_source
C C 0.003 0.002
;
International Tables for Crystallography
(1992, Vol. C, Tables 4.2.6.8 and 6.1.1.4)
;
H H 0.000 0.000
;
International Tables for Crystallography
(1992, Vol. C, Table 6.1.1.4)
;
N N 0.006 0.003
;
International Tables for Crystallography
(1992, Vol. C, Tables 4.2.6.8 and 6.1.1.4)
;
O O 0.011 0.006
;
International Tables for Crystallography
(1992, Vol. C, Tables 4.2.6.8 and 6.1.1.4)
;
S S 0.125 0.123
;
International Tables for Crystallography
(1992, Vol. C, Tables 4.2.6.8 and 6.1.1.4)
;

loop_
_geom_angle_atom_site_label_1
_geom_angle_atom_site_label_2
_geom_angle_atom_site_label_3
_geom_angle
_geom_angle_site_symmetry_1
_geom_angle_site_symmetry_2
_geom_angle_site_symmetry_3
_geom_angle_publ_flag
O1 S1 O2 118.89(7) . . . yes
O1 S1 N1 107.21(7) . . . yes
O1 S1 C10 109.48(9) . . . yes
O2 S1 N1 107.57(7) . . . yes
O2 S1 C10 108.88(8) . . . yes
N1 S1 C10 103.73(8) . . . yes
S1 N1 C1 118.72(10) . . . yes
S1 N1 C7 118.09(9) . . . yes
C1 N1 C7 106.24(10) . . . yes
N1 C1 C2 109.21(11) . . . yes
N1 C1 C11 123.02(11) . . . yes
C2 C1 C11 127.65(12) . . . no
C1 C2 C8 108.86(12) . . . no
C4 C3 C8 119.39(13) . . . no
C3 C4 C5 119.03(14) . . . no
C3 C4 C9 121.08(15) . . . no
C5 C4 C9 119.89(14) . . . no
C4 C5 C6 123.01(14) . . . no
C5 C6 C7 116.96(13) . . . no
N1 C7 C6 129.93(12) . . . yes
N1 C7 C8 108.34(11) . . . yes
C6 C7 C8 121.65(12) . . . no
C2 C8 C3 132.73(12) . . . no
C2 C8 C7 107.34(12) . . . no
C3 C8 C7 119.91(12) . . . no
C1 C11 C12 119.73(11) . . . no
C1 C11 C16 121.55(12) . . . no
C12 C11 C16 118.63(12) . . . no
C11 C12 C13 120.34(12) . . . no
C12 C13 C14 121.30(14) . . . no
C13 C14 C15 117.98(13) . . . no
C13 C14 C17 120.94(15) . . . no
C15 C14 C17 121.05(14) . . . no
C14 C15 C16 121.57(12) . . . no
C11 C16 C15 120.17(12) . . . no
C1 C2 H2 126.00 . . . no
C8 C2 H2 126.00 . . . no
C4 C3 H3 120.00 . . . no
C8 C3 H3 120.00 . . . no
C4 C5 H5 119.00 . . . no
C6 C5 H5 118.00 . . . no
C5 C6 H6 122.00 . . . no
C7 C6 H6 121.00 . . . no
C4 C9 H91 109.00 . . . no
C4 C9 H92 110.00 . . . no
C4 C9 H93 109.00 . . . no
H91 C9 H92 109.00 . . . no
H91 C9 H93 109.00 . . . no
H92 C9 H93 110.00 . . . no
S1 C10 H101 109.00 . . . no
S1 C10 H102 110.00 . . . no
S1 C10 H103 110.00 . . . no
H101 C10 H102 109.00 . . . no
H101 C10 H103 109.00 . . . no
H102 C10 H103 109.00 . . . no
C11 C12 H12 120.00 . . . no
C13 C12 H12 120.00 . . . no
C12 C13 H13 119.00 . . . no
C14 C13 H13 119.00 . . . no
C14 C15 H15 119.00 . . . no
C16 C15 H15 119.00 . . . no
C11 C16 H16 120.00 . . . no
C15 C16 H16 120.00 . . . no
C14 C17 H71 110.00 . . . no
C14 C17 H72 109.00 . . . no
C14 C17 H73 109.00 . . . no
H71 C17 H72 109.00 . . . no
H71 C17 H73 110.00 . . . no
H72 C17 H73 110.00 . . . no

loop_
_geom_bond_atom_site_label_1
_geom_bond_atom_site_label_2
_geom_bond_distance
_geom_bond_site_symmetry_1
_geom_bond_site_symmetry_2
_geom_bond_publ_flag
S1 O1 1.4231(16) . . yes
S1 O2 1.4224(16) . . yes
S1 N1 1.6952(18) . . yes
S1 C10 1.763(2) . . yes
N1 C1 1.4345(19) . . yes
N1 C7 1.4309(19) . . yes
C1 C2 1.353(2) . . no
C1 C11 1.468(2) . . no
C2 C8 1.438(2) . . no
C3 C4 1.385(2) . . no
C3 C8 1.400(2) . . no
C4 C5 1.397(3) . . no
C4 C9 1.514(3) . . no
C5 C6 1.382(2) . . no
C6 C7 1.391(2) . . no
C7 C8 1.394(2) . . no
C11 C12 1.395(2) . . no
C11 C16 1.398(2) . . no
C12 C13 1.381(2) . . no
C13 C14 1.395(2) . . no
C14 C15 1.383(2) . . no
C14 C17 1.502(2) . . no
C15 C16 1.384(2) . . no
C2 H2 0.9500 . . no
C3 H3 0.9500 . . no
C5 H5 0.9500 . . no
C6 H6 0.9500 . . no
C9 H91 0.9500 . . no
C9 H92 0.9500 . . no
C9 H93 0.9500 . . no
C10 H101 0.9500 . . no
C10 H102 0.9500 . . no
C10 H103 0.9500 . . no
C12 H12 0.9500 . . no
C13 H13 0.9500 . . no
C15 H15 0.9500 . . no
C16 H16 0.9500 . . no
C17 H71 0.9500 . . no
C17 H72 0.9500 . . no
C17 H73 0.9500 . . no

loop_
_geom_hbond_atom_site_label_D
_geom_hbond_atom_site_label_H
_geom_hbond_atom_site_label_A
_geom_hbond_distance_DH
_geom_hbond_distance_HA
_geom_hbond_distance_DA
_geom_hbond_angle_DHA
_geom_hbond_site_symmetry_A
_geom_hbond_publ_flag
C12 H12 O2 0.9500 2.5600 3.498(3) 169.00 1_455 yes
C10 H102 O2 0.9500 2.5700 3.269(3) 131.00 2_656 yes

loop_
_geom_torsion_atom_site_label_1
_geom_torsion_atom_site_label_2
_geom_torsion_atom_site_label_3
_geom_torsion_atom_site_label_4
_geom_torsion
_geom_torsion_site_symmetry_1
_geom_torsion_site_symmetry_2
_geom_torsion_site_symmetry_3
_geom_torsion_site_symmetry_4
_geom_torsion_publ_flag
O1 S1 N1 C1 -172.33(10) . . . . no
O1 S1 N1 C7 -41.50(12) . . . . no
O2 S1 N1 C1 58.72(11) . . . . no
O2 S1 N1 C7 -170.45(10) . . . . no
C10 S1 N1 C1 -56.54(12) . . . . no
C10 S1 N1 C7 74.29(12) . . . . no
S1 N1 C1 C2 137.08(12) . . . . no
S1 N1 C1 C11 -46.76(17) . . . . no
C7 N1 C1 C2 1.13(16) . . . . no
C7 N1 C1 C11 177.29(13) . . . . no
S1 N1 C7 C6 46.3(2) . . . . no
S1 N1 C7 C8 -137.13(11) . . . . no
C1 N1 C7 C6 -177.44(16) . . . . no
C1 N1 C7 C8 -0.86(16) . . . . no
N1 C1 C2 C8 -0.97(18) . . . . no
C11 C1 C2 C8 -176.90(14) . . . . no
N1 C1 C11 C12 131.61(15) . . . . no
N1 C1 C11 C16 -51.7(2) . . . . no
C2 C1 C11 C12 -53.0(2) . . . . no
C2 C1 C11 C16 123.73(17) . . . . no
C1 C2 C8 C3 178.48(17) . . . . no
C1 C2 C8 C7 0.42(18) . . . . no
C8 C3 C4 C5 2.3(3) . . . . no
C8 C3 C4 C9 -177.75(16) . . . . no
C4 C3 C8 C2 -179.03(18) . . . . no
C4 C3 C8 C7 -1.2(2) . . . . no
C3 C4 C5 C6 -1.2(3) . . . . no
C9 C4 C5 C6 178.83(18) . . . . no
C4 C5 C6 C7 -1.0(3) . . . . no
C5 C6 C7 N1 178.37(16) . . . . no
C5 C6 C7 C8 2.2(2) . . . . no
N1 C7 C8 C2 0.30(17) . . . . no
N1 C7 C8 C3 -178.06(14) . . . . no
C6 C7 C8 C2 177.22(15) . . . . no
C6 C7 C8 C3 -1.1(2) . . . . no
C1 C11 C12 C13 178.19(16) . . . . no
C16 C11 C12 C13 1.4(2) . . . . no
C1 C11 C16 C15 -177.31(14) . . . . no
C12 C11 C16 C15 -0.6(2) . . . . no
C11 C12 C13 C14 -1.3(3) . . . . no
C12 C13 C14 C15 0.3(3) . . . . no
C12 C13 C14 C17 178.02(18) . . . . no
C13 C14 C15 C16 0.5(3) . . . . no
C17 C14 C15 C16 -177.19(17) . . . . no
C14 C15 C16 C11 -0.4(2) . . . . no

loop_
_cod_related_entry_id
_cod_related_entry_database
_cod_related_entry_code
1 ChemSpider 26996042
